data_2220191
loop_
_publ_author_name
'Hittle, Jennifer L.'
'LaDuca, Robert L.'

_publ_section_title Poly[di-\m~3~-chlorido-[\m~2~-(3-pyridyl)(4-pyridyl)methanone-\k^2^<i>N</i>:<i>N</i>']dicopper(I)]
_journal_coeditor_code HB2839
_journal_issue 12
_journal_name_full 'Acta Crystallographica Section E'
_journal_page_first m1599
_journal_paper_doi 10.1107/S1600536808038385
_journal_volume 64
_journal_year 2008
_chemical_formula_iupac '[Cu2 Cl2 (C11 H8 N2 O)]'
_chemical_formula_moiety 'C11 H8 Cl2 Cu2 N2 O'
_chemical_formula_sum 'C11 H8 Cl2 Cu2 N2 O'
_chemical_formula_weight 382.17
_chemical_name_systematic
;
Poly[di-\m~3~-chlorido-[\m~2~-(3-pyridyl)(4-pyridyl)methanone-
\k^2^N:N']dicopper(I)]
;
_space_group_IT_number 14
_symmetry_cell_setting monoclinic
_symmetry_space_group_name_Hall '-P 2ybc'
_symmetry_space_group_name_H-M 'P 1 21/c 1'
_atom_sites_solution_hydrogens geom
_atom_sites_solution_primary direct
_atom_sites_solution_secondary difmap
_audit_creation_method SHELXL97
_cell_angle_alpha 90.00
_cell_angle_beta 94.462(3)
_cell_angle_gamma 90.00
_cell_formula_units_Z 4
_cell_length_a 3.7765(7)
_cell_length_b 25.935(5)
_cell_length_c 12.339(2)
_cell_measurement_reflns_used 20010
_cell_measurement_temperature 173(2)
_cell_measurement_theta_max 28.26
_cell_measurement_theta_min 1.57
_cell_volume 1204.9(4)
_computing_cell_refinement 'SAINT-Plus (Bruker, 2003)'
_computing_data_collection 'SMART (Bruker, 2003)'
_computing_data_reduction 'SAINT-Plus (Bruker, 2003)'
_computing_molecular_graphics 'CrystalMaker (Palmer, 2007)'
_computing_publication_material 'SHELXL97 (Sheldrick, 2008)'
_computing_structure_refinement 'SHELXL97 (Sheldrick, 2008)'
_computing_structure_solution 'SHELXS97 (Sheldrick, 2008)'
_diffrn_ambient_temperature 173(2)
_diffrn_measured_fraction_theta_full 1.000
_diffrn_measured_fraction_theta_max 0.946
_diffrn_measurement_device_type 'Bruker SMART 1K CCD'
_diffrn_measurement_method \w
_diffrn_radiation_monochromator graphite
_diffrn_radiation_source 'fine-focus sealed tube'
_diffrn_radiation_type MoK\a
_diffrn_radiation_wavelength 0.71073
_diffrn_reflns_av_R_equivalents 0.0416
_diffrn_reflns_av_sigmaI/netI 0.0230
_diffrn_reflns_limit_h_max 4
_diffrn_reflns_limit_h_min -5
_diffrn_reflns_limit_k_max 34
_diffrn_reflns_limit_k_min 0
_diffrn_reflns_limit_l_max 16
_diffrn_reflns_limit_l_min 0
_diffrn_reflns_number 20010
_diffrn_reflns_theta_full 25.00
_diffrn_reflns_theta_max 28.26
_diffrn_reflns_theta_min 1.57
_diffrn_standards_decay_% 0
_diffrn_standards_number 0
_exptl_absorpt_coefficient_mu 3.957
_exptl_absorpt_correction_T_max 0.731
_exptl_absorpt_correction_T_min 0.503
_exptl_absorpt_correction_type multi-scan
_exptl_absorpt_process_details '(TWINABS; Sheldrick, 2007)'
_exptl_crystal_colour yellow
_exptl_crystal_density_diffrn 2.107
_exptl_crystal_density_method 'not measured'
_exptl_crystal_description block
_exptl_crystal_F_000 752
_exptl_crystal_size_max 0.22
_exptl_crystal_size_mid 0.14
_exptl_crystal_size_min 0.08
_refine_diff_density_max 0.970
_refine_diff_density_min -0.476
_refine_ls_extinction_method none
_refine_ls_goodness_of_fit_ref 1.060
_refine_ls_hydrogen_treatment constr
_refine_ls_matrix_type full
_refine_ls_number_parameters 163
_refine_ls_number_reflns 2794
_refine_ls_number_restraints 0
_refine_ls_restrained_S_all 1.060
_refine_ls_R_factor_all 0.0473
_refine_ls_R_factor_gt 0.0389
_refine_ls_shift/su_max 0.001
_refine_ls_shift/su_mean 0.000
_refine_ls_structure_factor_coef Fsqd
_refine_ls_weighting_details 'calc w = 1/[\s^2^(Fo^2^)+(0.0339P)^2^+4.4918P] where P=(Fo^2^+2Fc^2^)/3'
_refine_ls_weighting_scheme calc
_refine_ls_wR_factor_gt 0.0915
_refine_ls_wR_factor_ref 0.0945
_reflns_number_gt 2435
_reflns_number_total 2794
_reflns_threshold_expression I>2\s(I)
_cod_data_source_file hb2839.cif
_cod_data_source_block I
_cod_original_sg_symbol_H-M 'P 21/c'
_cod_database_code 2220191
_cod_database_fobs_code 2220191

loop_
_symmetry_equiv_pos_as_xyz
'x, y, z'
'-x, y+1/2, -z+1/2'
'-x, -y, -z'
'x, -y-1/2, z-1/2'

loop_
_atom_site_type_symbol
_atom_site_label
_atom_site_fract_x
_atom_site_fract_y
_atom_site_fract_z
_atom_site_U_iso_or_equiv
_atom_site_adp_type
_atom_site_calc_flag
_atom_site_refinement_flags
_atom_site_occupancy
Cu Cu1 0.30817(14) 0.633401(18) 0.12987(4) 0.03284(15) Uani d . 1
Cu Cu2 -0.09246(14) 0.576023(18) 0.27566(4) 0.03282(15) Uani d . 1
Cl Cl1 0.4078(2) 0.62217(3) 0.33820(6) 0.01995(17) Uani d . 1
Cl Cl2 0.7724(2) 0.58732(3) 0.07265(7) 0.02118(18) Uani d . 1
N N1 0.1879(8) 0.70719(11) 0.0999(2) 0.0217(6) Uani d . 1
C C2 0.2012(9) 0.79762(13) 0.1460(3) 0.0186(6) Uani d . 1
N N2 0.1356(8) 0.99919(11) 0.2175(2) 0.0228(6) Uani d . 1
C C8 0.2454(9) 0.89246(12) 0.2191(3) 0.0193(7) Uani d . 1
C C7 0.1332(10) 0.91779(14) 0.3097(3) 0.0237(7) Uani d . 1
H H7 0.0973 0.8995 0.3728 0.028 Uiso calc R 1
C C1 0.2845(9) 0.74576(13) 0.1677(3) 0.0205(7) Uani d . 1
H H1 0.4139 0.7378 0.2327 0.025 Uiso calc R 1
O O1 0.4939(9) 0.82138(10) 0.3137(2) 0.0371(7) Uani d . 1
C C9 0.2995(9) 0.92152(14) 0.1272(3) 0.0224(7) Uani d . 1
H H9 0.3696 0.9058 0.0646 0.027 Uiso calc R 1
C C5 -0.0002(10) 0.71977(14) 0.0055(3) 0.0238(7) Uani d . 1
H H5 -0.0729 0.6934 -0.0423 0.029 Uiso calc R 1
C C4 -0.0885(10) 0.76977(14) -0.0230(3) 0.0236(7) Uani d . 1
H H4 -0.2124 0.7768 -0.0895 0.028 Uiso calc R 1
C C3 0.0094(9) 0.80956(13) 0.0486(3) 0.0210(7) Uani d . 1
H H3 -0.0523 0.8435 0.0316 0.025 Uiso calc R 1
C C10 0.2469(9) 0.97448(13) 0.1308(3) 0.0216(7) Uani d . 1
H H10 0.2911 0.9939 0.0699 0.026 Uiso calc R 1
C C6 0.0756(10) 0.97045(14) 0.3052(3) 0.0252(7) Uani d . 1
H H6 -0.0083 0.9867 0.3653 0.030 Uiso calc R 1
C C11 0.3264(10) 0.83580(13) 0.2312(3) 0.0218(7) Uani d . 1

loop_
_atom_site_aniso_label
_atom_site_aniso_U_11
_atom_site_aniso_U_22
_atom_site_aniso_U_33
_atom_site_aniso_U_12
_atom_site_aniso_U_13
_atom_site_aniso_U_23
Cu1 0.0365(3) 0.0196(2) 0.0417(3) 0.00451(19) -0.0013(2) -0.0024(2)
Cu2 0.0436(3) 0.0188(2) 0.0359(3) -0.0030(2) 0.0024(2) -0.00250(19)
Cl1 0.0204(4) 0.0227(4) 0.0165(4) -0.0004(3) -0.0001(3) -0.0049(3)
Cl2 0.0234(4) 0.0203(4) 0.0197(4) 0.0012(3) 0.0005(3) -0.0002(3)
N1 0.0223(15) 0.0191(14) 0.0232(15) 0.0003(11) -0.0024(11) 0.0000(11)
C2 0.0198(16) 0.0178(15) 0.0181(15) 0.0006(12) 0.0008(12) -0.0004(12)
N2 0.0243(15) 0.0187(14) 0.0251(15) -0.0012(11) 0.0001(12) -0.0002(12)
C8 0.0227(17) 0.0155(15) 0.0191(16) -0.0016(12) -0.0020(13) -0.0007(12)
C7 0.035(2) 0.0209(17) 0.0149(16) -0.0059(14) 0.0029(14) -0.0002(13)
C1 0.0234(17) 0.0195(16) 0.0177(16) 0.0010(13) -0.0035(13) 0.0006(13)
O1 0.0581(19) 0.0229(13) 0.0270(14) 0.0042(13) -0.0178(13) -0.0015(11)
C9 0.0263(18) 0.0235(17) 0.0174(16) 0.0006(14) 0.0021(13) -0.0013(13)
C5 0.0278(18) 0.0210(16) 0.0219(17) -0.0008(14) -0.0021(14) -0.0069(14)
C4 0.0273(19) 0.0265(18) 0.0162(16) 0.0018(14) -0.0040(13) 0.0006(13)
C3 0.0235(17) 0.0200(16) 0.0192(16) 0.0032(13) 0.0002(13) 0.0022(13)
C10 0.0233(17) 0.0224(17) 0.0190(16) -0.0014(13) 0.0009(13) 0.0043(13)
C6 0.035(2) 0.0191(17) 0.0219(17) -0.0034(14) 0.0056(15) -0.0053(14)
C11 0.0265(18) 0.0185(16) 0.0197(16) 0.0001(13) -0.0025(13) 0.0010(13)

loop_
_atom_type_symbol
_atom_type_description
_atom_type_scat_dispersion_real
_atom_type_scat_dispersion_imag
_atom_type_scat_source
C C 0.0033 0.0016 'International Tables Vol C Tables 4.2.6.8 and 6.1.1.4'
H H 0.0000 0.0000 'International Tables Vol C Tables 4.2.6.8 and 6.1.1.4'
N N 0.0061 0.0033 'International Tables Vol C Tables 4.2.6.8 and 6.1.1.4'
O O 0.0106 0.0060 'International Tables Vol C Tables 4.2.6.8 and 6.1.1.4'
Cl Cl 0.1484 0.1585 'International Tables Vol C Tables 4.2.6.8 and 6.1.1.4'
Cu Cu 0.3201 1.2651 'International Tables Vol C Tables 4.2.6.8 and 6.1.1.4'

loop_
_geom_angle_atom_site_label_1
_geom_angle_atom_site_label_2
_geom_angle_atom_site_label_3
_geom_angle_site_symmetry_1
_geom_angle_site_symmetry_3
_geom_angle
N1 Cu1 Cl2 . . 127.98(9)
N1 Cu1 Cl2 . 1_455 104.34(9)
Cl2 Cu1 Cl2 . 1_455 107.34(4)
N1 Cu1 Cl1 . . 107.80(9)
Cl2 Cu1 Cl1 . . 101.13(3)
Cl2 Cu1 Cl1 1_455 . 106.83(3)
N1 Cu1 Cu2 . . 119.49(9)
Cl2 Cu1 Cu2 . . 112.32(3)
Cl2 Cu1 Cu2 1_455 . 56.78(3)
Cl1 Cu1 Cu2 . . 50.09(2)
N2 Cu2 Cl1 2_545 . 124.54(9)
N2 Cu2 Cl1 2_545 1_455 114.36(9)
Cl1 Cu2 Cl1 . 1_455 105.97(4)
N2 Cu2 Cl2 2_545 1_455 98.38(9)
Cl1 Cu2 Cl2 . 1_455 111.46(3)
Cl1 Cu2 Cl2 1_455 1_455 99.00(3)
N2 Cu2 Cu1 2_545 . 126.42(9)
Cl1 Cu2 Cu1 . . 58.85(3)
Cl1 Cu2 Cu1 1_455 . 114.14(3)
Cl2 Cu2 Cu1 1_455 . 52.64(3)
Cu2 Cl1 Cu2 . 1_655 105.97(4)
Cu2 Cl1 Cu1 . . 71.05(3)
Cu2 Cl1 Cu1 1_655 . 78.15(3)
Cu1 Cl2 Cu1 . 1_655 107.34(4)
Cu1 Cl2 Cu2 . 1_655 81.67(3)
Cu1 Cl2 Cu2 1_655 1_655 70.58(3)
C1 N1 C5 . . 117.2(3)
C1 N1 Cu1 . . 123.7(2)
C5 N1 Cu1 . . 119.1(2)
C3 C2 C1 . . 118.2(3)
C3 C2 C11 . . 125.2(3)
C1 C2 C11 . . 116.6(3)
C10 N2 C6 . . 117.3(3)
C10 N2 Cu2 . 2 122.7(2)
C6 N2 Cu2 . 2 119.9(2)
C9 C8 C7 . . 118.2(3)
C9 C8 C11 . . 124.6(3)
C7 C8 C11 . . 117.0(3)
C6 C7 C8 . . 119.4(3)
C6 C7 H7 . . 120.3
C8 C7 H7 . . 120.3
N1 C1 C2 . . 123.5(3)
N1 C1 H1 . . 118.2
C2 C1 H1 . . 118.2
C10 C9 C8 . . 118.7(3)
C10 C9 H9 . . 120.7
C8 C9 H9 . . 120.7
N1 C5 C4 . . 123.1(3)
N1 C5 H5 . . 118.5
C4 C5 H5 . . 118.5
C5 C4 C3 . . 119.3(3)
C5 C4 H4 . . 120.3
C3 C4 H4 . . 120.3
C2 C3 C4 . . 118.7(3)
C2 C3 H3 . . 120.7
C4 C3 H3 . . 120.7
N2 C10 C9 . . 123.5(3)
N2 C10 H10 . . 118.3
C9 C10 H10 . . 118.3
N2 C6 C7 . . 122.9(3)
N2 C6 H6 . . 118.6
C7 C6 H6 . . 118.6
O1 C11 C2 . . 120.1(3)
O1 C11 C8 . . 118.1(3)
C2 C11 C8 . . 121.8(3)

loop_
_geom_bond_atom_site_label_1
_geom_bond_atom_site_label_2
_geom_bond_site_symmetry_2
_geom_bond_distance
_geom_bond_publ_flag
Cu1 N1 . 1.995(3) y
Cu1 Cl2 . 2.2787(10) y
Cu1 Cl2 1_455 2.4081(10) y
Cu1 Cl1 . 2.5854(11) y
Cu2 N2 2_545 2.002(3) y
Cu2 Cl1 . 2.3173(10) y
Cu2 Cl1 1_455 2.4118(10) y
Cu2 Cl2 1_455 2.5343(11) y
N1 C1 . 1.336(4) ?
N1 C5 . 1.356(5) ?
C2 C3 . 1.389(5) ?
C2 C1 . 1.403(5) ?
C2 C11 . 1.494(5) ?
N2 C10 . 1.343(5) ?
N2 C6 . 1.348(5) ?
N2 Cu2 2 2.002(3) ?
C8 C9 . 1.390(5) ?
C8 C7 . 1.391(5) ?
C8 C11 . 1.506(5) ?
C7 C6 . 1.383(5) ?
C7 H7 . 0.9300 ?
C1 H1 . 0.9300 ?
O1 C11 . 1.216(4) ?
C9 C10 . 1.389(5) ?
C9 H9 . 0.9300 ?
C5 C4 . 1.378(5) ?
C5 H5 . 0.9300 ?
C4 C3 . 1.390(5) ?
C4 H4 . 0.9300 ?
C3 H3 . 0.9300 ?
C10 H10 . 0.9300 ?
C6 H6 . 0.9300 ?

loop_
_geom_hbond_atom_site_label_D
_geom_hbond_atom_site_label_H
_geom_hbond_atom_site_label_A
_geom_hbond_site_symmetry_A
_geom_hbond_distance_DH
_geom_hbond_distance_HA
_geom_hbond_distance_DA
_geom_hbond_angle_DHA
_geom_hbond_publ_flag
C5 H5 O1 4_475 0.93 2.35 3.112(5) 139 y

loop_
_geom_torsion_atom_site_label_1
_geom_torsion_atom_site_label_2
_geom_torsion_atom_site_label_3
_geom_torsion_atom_site_label_4
_geom_torsion_site_symmetry_1
_geom_torsion_site_symmetry_4
_geom_torsion
N1 Cu1 Cu2 N2 . 2_545 158.68(15)
Cl2 Cu1 Cu2 N2 . 2_545 -26.27(12)
Cl2 Cu1 Cu2 N2 1_455 2_545 70.41(11)
Cl1 Cu1 Cu2 N2 . 2_545 -112.18(12)
N1 Cu1 Cu2 Cl1 . . -89.14(10)
Cl2 Cu1 Cu2 Cl1 . . 85.91(4)
Cl2 Cu1 Cu2 Cl1 1_455 . -177.41(4)
N1 Cu1 Cu2 Cl1 . 1_455 5.53(10)
Cl2 Cu1 Cu2 Cl1 . 1_455 -179.41(4)
Cl2 Cu1 Cu2 Cl1 1_455 1_455 -82.74(4)
Cl1 Cu1 Cu2 Cl1 . 1_455 94.67(4)
N1 Cu1 Cu2 Cl2 . 1_455 88.27(10)
Cl2 Cu1 Cu2 Cl2 . 1_455 -96.67(4)
Cl1 Cu1 Cu2 Cl2 . 1_455 177.41(4)
N2 Cu2 Cl1 Cu2 2_545 1_655 44.13(12)
Cl1 Cu2 Cl1 Cu2 1_455 1_655 180.0
Cl2 Cu2 Cl1 Cu2 1_455 1_655 -73.30(4)
Cu1 Cu2 Cl1 Cu2 . 1_655 -71.09(3)
N2 Cu2 Cl1 Cu1 2_545 . 115.22(11)
Cl1 Cu2 Cl1 Cu1 1_455 . -108.91(3)
Cl2 Cu2 Cl1 Cu1 1_455 . -2.21(3)
N1 Cu1 Cl1 Cu2 . . 113.91(9)
Cl2 Cu1 Cl1 Cu2 . . -109.88(4)
Cl2 Cu1 Cl1 Cu2 1_455 . 2.26(3)
N1 Cu1 Cl1 Cu2 . 1_655 -134.42(9)
Cl2 Cu1 Cl1 Cu2 . 1_655 1.79(3)
Cl2 Cu1 Cl1 Cu2 1_455 1_655 113.93(3)
Cu2 Cu1 Cl1 Cu2 . 1_655 111.67(3)
N1 Cu1 Cl2 Cu1 . 1_655 55.05(12)
Cl2 Cu1 Cl2 Cu1 1_455 1_655 180.0
Cl1 Cu1 Cl2 Cu1 . 1_655 -68.25(4)
Cu2 Cu1 Cl2 Cu1 . 1_655 -119.49(3)
N1 Cu1 Cl2 Cu2 . 1_655 121.61(11)
Cl2 Cu1 Cl2 Cu2 1_455 1_655 -113.44(3)
Cl1 Cu1 Cl2 Cu2 . 1_655 -1.69(3)
Cu2 Cu1 Cl2 Cu2 . 1_655 -52.93(3)
Cl2 Cu1 N1 C1 . . -95.8(3)
Cl2 Cu1 N1 C1 1_455 . 138.1(3)
Cl1 Cu1 N1 C1 . . 24.8(3)
Cu2 Cu1 N1 C1 . . 78.4(3)
Cl2 Cu1 N1 C5 . . 83.7(3)
Cl2 Cu1 N1 C5 1_455 . -42.4(3)
Cl1 Cu1 N1 C5 . . -155.8(3)
Cu2 Cu1 N1 C5 . . -102.1(3)
C9 C8 C7 C6 . . 0.8(5)
C11 C8 C7 C6 . . 176.2(3)
C5 N1 C1 C2 . . 0.1(5)
Cu1 N1 C1 C2 . . 179.6(3)
C3 C2 C1 N1 . . -0.3(5)
C11 C2 C1 N1 . . 179.3(3)
C7 C8 C9 C10 . . 1.4(5)
C11 C8 C9 C10 . . -173.6(3)
C1 N1 C5 C4 . . 0.9(6)
Cu1 N1 C5 C4 . . -178.6(3)
N1 C5 C4 C3 . . -1.7(6)
C1 C2 C3 C4 . . -0.5(5)
C11 C2 C3 C4 . . 179.9(3)
C5 C4 C3 C2 . . 1.5(5)
C6 N2 C10 C9 . . 0.5(5)
Cu2 N2 C10 C9 2 . 175.9(3)
C8 C9 C10 N2 . . -2.1(6)
C10 N2 C6 C7 . . 1.8(6)
Cu2 N2 C6 C7 2 . -173.7(3)
C8 C7 C6 N2 . . -2.5(6)
C3 C2 C11 O1 . . -179.8(4)
C1 C2 C11 O1 . . 0.6(5)
C3 C2 C11 C8 . . 1.3(5)
C1 C2 C11 C8 . . -178.3(3)
C9 C8 C11 O1 . . 131.7(4)
C7 C8 C11 O1 . . -43.4(5)
C9 C8 C11 C2 . . -49.4(5)
C7 C8 C11 C2 . . 135.5(4)
